data_4120381
loop_
_publ_author_name
'Michal Jur\'i\<cek'
'Jonathan C. Barnes'
'Edward J. Dale'
'Wei-Guang Liu'
'Nathan L. Strutt'
'Carson J. Bruns'
'Nicolaas A. Vermeulen'
'Kala C. Ghooray'
'Amy A. Sarjeant'
'Charlotte L. Stern'
'Youssry Y. Botros'
'William A. Goddard'
'J. Fraser Stoddart'

_publ_section_title
;
 Ex2Box: Interdependent Modes of Binding in a Two-Nanometer-Long Synthetic
 Receptor
;
_journal_name_full 'Journal of the American Chemical Society'
_journal_page_first 12736
_journal_page_last 12746
_journal_paper_doi 10.1021/ja4052763
_journal_volume 135
_journal_year 2013
_chemical_formula_moiety 'C60 H48 N4, C36 H44 O10, 4(F6 P), 8(C2 H3 N)'
_chemical_formula_sum 'C112 H116 F24 N12 O10 P4'
_chemical_formula_weight 2370.04
_chemical_name_systematic
;
 ?
;
_space_group_crystal_system triclinic
_space_group_IT_number 2
_space_group_name_Hall '-P 1'
_space_group_name_H-M_alt 'P -1'
_symmetry_space_group_name_Hall '-P 1'
_symmetry_space_group_name_H-M 'P -1'
_atom_sites_solution_hydrogens geom
_atom_sites_solution_primary direct
_audit_creation_date 2012-11-29
_audit_creation_method
;
  Olex2 1.2
  (compiled May  9 2012 12:37:22, GUI svn.r4230)
;
_cell_angle_alpha 88.5705(13)
_cell_angle_beta 86.4287(12)
_cell_angle_gamma 72.7606(11)
_cell_formula_units_Z 1
_cell_length_a 10.8213(3)
_cell_length_b 13.5278(3)
_cell_length_c 21.9030(6)
_cell_measurement_reflns_used 9972
_cell_measurement_temperature 100(2)
_cell_measurement_theta_max 64.71
_cell_measurement_theta_min 4.63
_cell_volume 3056.28(14)
_computing_cell_refinement 'SAINT V7.23A (Bruker, 2005)'
_computing_data_collection 'APEX2 V2.1-4 (Bruker, 2007)'
_computing_data_reduction 'Bruker SAINT'
_computing_molecular_graphics
;
O. V. Dolomanov, L. J. Bourhis, R. J. Gildea, J. A. K. Howard and H. Puschmann,
OLEX2: a complete structure solution, refinement and analysis program.
J. Appl. Cryst. (2009). 42, 339-341.
;
_computing_publication_material
;
O. V. Dolomanov, L. J. Bourhis, R. J. Gildea, J. A. K. Howard and H. Puschmann,
OLEX2: a complete structure solution, refinement and analysis program.
J. Appl. Cryst. (2009). 42, 339-341.
;
_computing_structure_refinement
;
SHELXL, G.M. Sheldrick, Beta test 
;
_computing_structure_solution
;
XS, G.M. Sheldrick, Acta Cryst.
(2008). A64, 112-122
;
_diffrn_ambient_temperature 99.98
_diffrn_detector_area_resol_mean 8
_diffrn_measured_fraction_theta_full 0.971
_diffrn_measured_fraction_theta_max 0.972
_diffrn_measurement_device_type 'Bruker Kappa APEX CCD area detector'
_diffrn_measurement_method '\w and \f scans'
_diffrn_radiation_monochromator 'Quazar optics'
_diffrn_radiation_type CuK\a
_diffrn_radiation_wavelength 1.54178
_diffrn_reflns_av_R_equivalents 0.0241
_diffrn_reflns_av_unetI/netI 0.0297
_diffrn_reflns_Laue_measured_fraction_full 0.971
_diffrn_reflns_Laue_measured_fraction_max 0.972
_diffrn_reflns_limit_h_max 5
_diffrn_reflns_limit_h_min -12
_diffrn_reflns_limit_k_max 15
_diffrn_reflns_limit_k_min -15
_diffrn_reflns_limit_l_max 25
_diffrn_reflns_limit_l_min -25
_diffrn_reflns_number 24907
_diffrn_reflns_point_group_measured_fraction_full 0.971
_diffrn_reflns_point_group_measured_fraction_max 0.972
_diffrn_reflns_theta_full 64.990
_diffrn_reflns_theta_max 64.99
_diffrn_reflns_theta_min 4.28
_diffrn_source microsource
_diffrn_standards_number 0
_exptl_absorpt_coefficient_mu 1.398
_exptl_absorpt_correction_T_max 0.7526
_exptl_absorpt_correction_T_min 0.5895
_exptl_absorpt_correction_type multi-scan
_exptl_absorpt_process_details
;
SADABS-2008/1 (Bruker,2008) was used for absorption correction.
wR2(int) was 0.0583 before and 0.0378 after correction.
The Ratio of minimum to maximum transmission is 0.7833.
The \l/2 correction factor is 0.0015.
;
_exptl_crystal_colour orange
_exptl_crystal_colour_primary orange
_exptl_crystal_density_diffrn 1.288
_exptl_crystal_description block
_exptl_crystal_F_000 1228
_exptl_crystal_size_max 0.467
_exptl_crystal_size_mid 0.127
_exptl_crystal_size_min 0.08
_refine_diff_density_max 0.542
_refine_diff_density_min -0.528
_refine_diff_density_rms 0.058
_refine_ls_extinction_method none
_refine_ls_goodness_of_fit_ref 1.095
_refine_ls_hydrogen_treatment constr
_refine_ls_matrix_type full
_refine_ls_number_parameters 816
_refine_ls_number_reflns 10092
_refine_ls_number_restraints 100
_refine_ls_restrained_S_all 1.110
_refine_ls_R_factor_all 0.0602
_refine_ls_R_factor_gt 0.0544
_refine_ls_shift/su_max 0.006
_refine_ls_shift/su_mean 0.000
_refine_ls_structure_factor_coef Fsqd
_refine_ls_weighting_details
;
 w=1/[\s^2^(Fo^2^)+(0.0903P)^2^+1.7686P]
 where P=(Fo^2^+2Fc^2^)/3
;
_refine_ls_weighting_scheme calc
_refine_ls_wR_factor_gt 0.1563
_refine_ls_wR_factor_ref 0.1620
_reflns_Friedel_coverage 0.000
_reflns_number_gt 8836
_reflns_number_total 10092
_reflns_threshold_expression 'I > 2\s(I)'
_cod_data_source_file ja4052763_si_014.cif
_cod_data_source_block n2216
_cod_database_code 4120381
_olex2_refinement_description
;
1. Fixed Uiso
 At 1.2 times of:
  H15A of C15A, H14A of C14A, H18A of C18A, H17A of C17A, H26 of C26, H27 of
  C27, H29 of C29, H30 of C30, H32 of C32, H33 of C33, H34 of C34, H37 of C37,
  H38 of C38, H39 of C39, {H41A,H41B} of C41, {H42A,H42B,H42C,H42D} of C42,
  {H43A,H43B} of C43, {H44A,H44B} of C44, {H45A,H45B} of C45, {H46A,H46B,H46C,
  H46D} of C46, {H1A,H1B} of C1, H2 of C2, H3 of C3, H5 of C5, H6 of C6, H8 of
  C8, H9 of C9, H11 of C11, H12 of C12, H14 of C14, H15 of C15, H17 of C17, H18
  of C18, H20 of C20, H21 of C21, H22 of C22, H23 of C23, {H24A,H24B} of C24,
  {H45C,H45D} of C45A, {H44C,H44D} of C44A, {H43C,H43D} of C43A, {H48A,H48B} of
  C48, {H47A,H47B} of C47
 At 1.5 times of:
  {H56A,H56B,H56C} of C56, {H54A,H54B,H54C} of C54, {H52A,H52B,H52C} of C52,
  {H50A,H50B,H50C} of C50
2. Restrained distances
 O2A-C42 ~ O2-C42 ~ O2A-C43A ~ O2-C43 ~ O3-C44 ~ O3A-C44A ~ O3-C45 ~ O3A-C45A
 with sigma of 0.02
 C44-C43 ~ C44A-C43A ~ C46-C45A ~ C46-C45
 with sigma of 0.02
 C43-O3 ~ C43A-O3A ~ C45A-O4 ~ C45-O4
 with sigma of 0.02
 C44A-C45A ~ C44-C45 ~ C43A-C42 ~ C43-C42
 with sigma of 0.02
3. others
 Sof(O2)=Sof(O3)=Sof(H42A)=Sof(H42B)=1-Sof(O3)=1-Sof(O3)=Sof(C43)=Sof(H43A)=
 Sof(H43B)=Sof(C44)=Sof(H44A)=Sof(H44B)=Sof(C45)=Sof(H45A)=Sof(H45B)=Sof(H46A)=
 Sof(H46B)=1-Sof(O3)=1-Sof(O3)=1-Sof(O3)=1-Sof(O3)=1-Sof(O3)=1-Sof(O3)=1-
 Sof(O3)=1-Sof(O3)=1-Sof(O3)=1-Sof(O3)=1-Sof(O3)=1-Sof(O3)=1-Sof(O3)
 Sof(C14)=Sof(H14)=Sof(C15)=Sof(H15)=Sof(C17)=Sof(H17)=Sof(C18)=Sof(H18)=1-
 Sof(H14)=1-Sof(H14)=1-Sof(H14)=1-Sof(H14)=1-Sof(H14)=1-Sof(H14)=1-Sof(H14)=1-
 Sof(H14)
4.a Secondary CH2 refined with riding coordinates:
 C1(H1A,H1B), C24(H24A,H24B), C41(H41A,H41B), C42(H42A,H42B), C42(H42C,H42D),
 C43(H43A,H43B), C44(H44A,H44B), C45(H45A,H45B), C46(H46A,H46B), C46(H46C,H46D),
  C47(H47A,H47B), C48(H48A,H48B), C43A(H43C,H43D), C44A(H44C,H44D), C45A(H45C,
 H45D)
4.b Me refined with riding coordinates:
 C56(H56A,H56B,H56C)
4.c Aromatic/amide H refined with riding coordinates:
 C2(H2), C3(H3), C5(H5), C6(H6), C8(H8), C9(H9), C11(H11), C12(H12), C14(H14),
 C15(H15), C17(H17), C18(H18), C20(H20), C21(H21), C22(H22), C23(H23), C26(H26),
  C27(H27), C29(H29), C30(H30), C32(H32), C33(H33), C34(H34), C37(H37),
 C38(H38), C39(H39), C15A(H15A), C14A(H14A), C18A(H18A), C17A(H17A)
4.d Idealised Me refined as rotating group:
 C50(H50A,H50B,H50C), C52(H52A,H52B,H52C), C54(H54A,H54B,H54C)
;
_smtbx_masks_special_details
;
The solvent masking procedure as implemented in Olex2 was used to remove the
electronic contribution of solvent molecules from the refinement.  As the exact
solvent content is not known, only the atoms used in the refinement model are
reported in the formula here.


Total solvent accessible volume / cell = 312.6 Ang^3^ [10.2%]
Total electron count / cell = 39.1
;
_shelx_estimated_absorpt_t_max 0.896
_shelx_estimated_absorpt_t_min 0.561
_shelx_space_group_comment
;
The symmetry employed for this shelxl refinement is uniquely defined
by the following loop, which should always be used as a source of
symmetry information in preference to the above space-group names.
They are only intended as comments.
;
_shelxl_version_number 2012-6

loop_
_space_group_symop_operation_xyz
'x, y, z'
'-x, -y, -z'

loop_
_atom_site_label
_atom_site_type_symbol
_atom_site_fract_x
_atom_site_fract_y
_atom_site_fract_z
_atom_site_U_iso_or_equiv
_atom_site_adp_type
_atom_site_occupancy
_atom_site_site_symmetry_order
_atom_site_calc_flag
_atom_site_refinement_flags_posn
_atom_site_refinement_flags_adp
_atom_site_refinement_flags_occupancy
_atom_site_disorder_assembly
_atom_site_disorder_group
N1 N 0.95359(15) 0.43133(13) 0.15235(7) 0.0255(4) Uani 1 1 d . . . . .
N2 N 0.66827(16) 0.46072(14) 0.85830(8) 0.0271(4) Uani 1 1 d . . . . .
C1 C 0.93586(19) 0.43566(16) 0.08508(9) 0.0265(4) Uani 1 1 d . . . . .
H1A H 0.9826 0.3681 0.0663 0.032 Uiso 1 1 calc R U . . .
H1B H 0.9710 0.4892 0.0656 0.032 Uiso 1 1 calc R U . . .
C2 C 0.95401(19) 0.51691(16) 0.18211(9) 0.0280(4) Uani 1 1 d . . . . .
H2 H 0.9564 0.5772 0.1594 0.034 Uiso 1 1 calc R U . . .
C3 C 0.9511(2) 0.51842(17) 0.24478(9) 0.0285(4) Uani 1 1 d . . . . .
H3 H 0.9535 0.5792 0.2649 0.034 Uiso 1 1 calc R U . . .
C4 C 0.94469(18) 0.43173(16) 0.27951(9) 0.0265(4) Uani 1 1 d . . . . .
C5 C 0.9496(2) 0.34279(17) 0.24660(10) 0.0315(5) Uani 1 1 d . . . . .
H5 H 0.9499 0.2807 0.2680 0.038 Uiso 1 1 calc R U . . .
C6 C 0.9538(2) 0.34471(16) 0.18420(10) 0.0306(5) Uani 1 1 d . . . . .
H6 H 0.9569 0.2838 0.1628 0.037 Uiso 1 1 calc R U . . .
C7 C 0.92679(19) 0.43489(17) 0.34690(9) 0.0281(4) Uani 1 1 d . . . . .
C8 C 0.8840(2) 0.52838(17) 0.37791(10) 0.0320(5) Uani 1 1 d . . . . .
H8 H 0.8729 0.5914 0.3558 0.038 Uiso 1 1 calc R U . . .
C9 C 0.8573(2) 0.53105(18) 0.44031(10) 0.0353(5) Uani 1 1 d . . . . .
H9 H 0.8285 0.5960 0.4604 0.042 Uiso 1 1 calc R U . . .
C10 C 0.8718(2) 0.44054(17) 0.47471(9) 0.0297(5) Uani 1 1 d . . . A .
C11 C 0.9184(3) 0.34712(19) 0.44389(11) 0.0399(5) Uani 1 1 d . . . . .
H11 H 0.9323 0.2841 0.4663 0.048 Uiso 1 1 calc R U . . .
C12 C 0.9451(3) 0.34388(19) 0.38134(10) 0.0398(5) Uani 1 1 d . . . . .
H12 H 0.9763 0.2788 0.3615 0.048 Uiso 1 1 calc R U . . .
C13 C 0.8367(2) 0.44381(17) 0.54098(9) 0.0300(5) Uani 1 1 d . . . . .
C14 C 0.7515(4) 0.5305(3) 0.56771(15) 0.0314(8) Uani 0.823(6) 1 d . U P A 1
H14 H 0.7135 0.5888 0.5428 0.038 Uiso 0.823(6) 1 calc R U P A 1
C15 C 0.7200(4) 0.5346(3) 0.62999(15) 0.0321(8) Uani 0.823(6) 1 d . U P A 1
H15 H 0.6627 0.5964 0.6471 0.039 Uiso 0.823(6) 1 calc R U P A 1
C16 C 0.7700(2) 0.45067(17) 0.66785(9) 0.0285(4) Uani 1 1 d . . . . .
C17 C 0.8599(3) 0.3620(2) 0.64142(12) 0.0325(8) Uani 0.823(6) 1 d . U P A 1
H17 H 0.8980 0.3041 0.6666 0.039 Uiso 0.823(6) 1 calc R U P A 1
C18 C 0.8933(3) 0.3582(2) 0.57950(12) 0.0338(8) Uani 0.823(6) 1 d . U P A 1
H18 H 0.9544 0.2981 0.5625 0.041 Uiso 0.823(6) 1 calc R U P A 1
C19 C 0.73460(19) 0.45416(16) 0.73378(9) 0.0271(4) Uani 1 1 d . . . A .
C20 C 0.6926(2) 0.54788(17) 0.76558(10) 0.0313(5) Uani 1 1 d . . . . .
H20 H 0.6866 0.6110 0.7443 0.038 Uiso 1 1 calc R U . A .
C21 C 0.6600(2) 0.54931(17) 0.82703(10) 0.0306(5) Uani 1 1 d . . . A .
H21 H 0.6312 0.6135 0.8479 0.037 Uiso 1 1 calc R U . . .
C22 C 0.7085(2) 0.36888(17) 0.82947(10) 0.0297(4) Uani 1 1 d . . . A .
H22 H 0.7137 0.3070 0.8520 0.036 Uiso 1 1 calc R U . . .
C23 C 0.7420(2) 0.36388(17) 0.76799(10) 0.0300(4) Uani 1 1 d . . . . .
H23 H 0.7706 0.2985 0.7484 0.036 Uiso 1 1 calc R U . A .
C24 C 0.6219(2) 0.46546(18) 0.92406(9) 0.0299(5) Uani 1 1 d . . . . .
H24A H 0.6487 0.5190 0.9452 0.036 Uiso 1 1 calc R U . . .
H24B H 0.6605 0.3980 0.9442 0.036 Uiso 1 1 calc R U . . .
C25 C 0.47605(19) 0.49138(16) 0.92814(8) 0.0262(4) Uani 1 1 d . . . . .
C26 C 0.3995(2) 0.59385(16) 0.92699(9) 0.0270(4) Uani 1 1 d . . . . .
H26 H 0.4387 0.6480 0.9275 0.032 Uiso 1 1 calc R U . . .
C27 C 0.2659(2) 0.61737(16) 0.92511(9) 0.0261(4) Uani 1 1 d . . . . .
H27 H 0.2140 0.6876 0.9244 0.031 Uiso 1 1 calc R U . . .
C28 C 0.20787(19) 0.53838(16) 0.92423(8) 0.0245(4) Uani 1 1 d . . . . .
C29 C 0.2835(2) 0.43614(16) 0.92820(9) 0.0266(4) Uani 1 1 d . . . . .
H29 H 0.2440 0.3820 0.9296 0.032 Uiso 1 1 calc R U . . .
C30 C 0.4175(2) 0.41276(16) 0.93020(9) 0.0273(4) Uani 1 1 d . . . . .
H30 H 0.4692 0.3427 0.9330 0.033 Uiso 1 1 calc R U . . .
O1 O 0.4542(2) 0.32182(16) 0.60207(9) 0.0582(5) Uani 1 1 d . . . . .
O2 O 0.5673(7) 0.7951(3) 0.50169(17) 0.133(2) Uani 0.751(5) 1 d D U P B 1
O3 O 0.6502(6) 0.8712(4) 0.6099(2) 0.1058(17) Uani 0.751(5) 1 d D U P B 1
O4 O 0.5327(3) 0.8169(2) 0.71784(10) 0.0825(8) Uani 1 1 d D . . B .
O5 O 0.36378(19) 0.69640(15) 0.75667(9) 0.0529(5) Uani 1 1 d . . . . .
C31 C 0.4288(2) 0.3741(2) 0.65653(12) 0.0467(6) Uani 1 1 d . . . . .
C32 C 0.4118(3) 0.3301(2) 0.71176(13) 0.0501(6) Uani 1 1 d . . . . .
H32 H 0.4154 0.2591 0.7144 0.060 Uiso 1 1 calc R U . . .
C33 C 0.3889(3) 0.3905(2) 0.76482(13) 0.0485(6) Uani 1 1 d . . . . .
H33 H 0.3784 0.3592 0.8033 0.058 Uiso 1 1 calc R U . . .
C34 C 0.3816(2) 0.4918(2) 0.76247(11) 0.0416(6) Uani 1 1 d . . . . .
H34 H 0.3675 0.5306 0.7992 0.050 Uiso 1 1 calc R U . . .
C35 C 0.3950(2) 0.5407(2) 0.70534(11) 0.0387(5) Uani 1 1 d . . . . .
C36 C 0.3844(2) 0.6473(2) 0.70096(12) 0.0453(6) Uani 1 1 d . . . . .
C37 C 0.3949(3) 0.6929(3) 0.64528(14) 0.0589(7) Uani 1 1 d . . . . .
H37 H 0.3889 0.7643 0.6426 0.071 Uiso 1 1 calc R U . . .
C38 C 0.4146(3) 0.6329(3) 0.59180(13) 0.0615(8) Uani 1 1 d . . . . .
H38 H 0.4193 0.6655 0.5532 0.074 Uiso 1 1 calc R U . . .
C39 C 0.4271(3) 0.5301(2) 0.59376(12) 0.0488(6) Uani 1 1 d . . . . .
H39 H 0.4412 0.4915 0.5570 0.059 Uiso 1 1 calc R U . . .
C40 C 0.4191(2) 0.4814(2) 0.65062(11) 0.0402(6) Uani 1 1 d . . . . .
C41 C 0.4706(5) 0.2129(3) 0.60578(17) 0.0863(12) Uani 1 1 d . . . . .
H41A H 0.3867 0.1999 0.6170 0.104 Uiso 1 1 calc R U . . .
H41B H 0.5325 0.1803 0.6371 0.104 Uiso 1 1 calc R U . . .
C42 C 0.4797(7) 0.8292(4) 0.4543(2) 0.134(3) Uani 1 1 d D . . . .
H42A H 0.4557 0.9056 0.4516 0.160 Uiso 0.751(5) 1 calc R U P B 1
H42B H 0.3996 0.8102 0.4656 0.160 Uiso 0.751(5) 1 calc R U P B 1
H42C H 0.4126 0.8971 0.4519 0.160 Uiso 0.249(5) 1 calc R U P B 2
H42D H 0.4460 0.7808 0.4801 0.160 Uiso 0.249(5) 1 calc R U P B 2
C43 C 0.6618(8) 0.8448(4) 0.5042(2) 0.112(3) Uani 0.751(5) 1 d D U P B 1
H43A H 0.6204 0.9202 0.4995 0.134 Uiso 0.751(5) 1 calc R U P B 1
H43B H 0.7249 0.8222 0.4689 0.134 Uiso 0.751(5) 1 calc R U P B 1
C44 C 0.7335(9) 0.8270(5) 0.5607(3) 0.105(2) Uani 0.751(5) 1 d D U P B 1
H44A H 0.7706 0.7518 0.5679 0.126 Uiso 0.751(5) 1 calc R U P B 1
H44B H 0.8058 0.8581 0.5563 0.126 Uiso 0.751(5) 1 calc R U P B 1
C45 C 0.7106(7) 0.8412(6) 0.6666(3) 0.098(2) Uani 0.751(5) 1 d D U P B 1
H45A H 0.7479 0.7650 0.6681 0.117 Uiso 0.751(5) 1 calc R U P B 1
H45B H 0.7819 0.8724 0.6696 0.117 Uiso 0.751(5) 1 calc R U P B 1
C46 C 0.6220(5) 0.8730(4) 0.7143(2) 0.1005(16) Uani 1 1 d D . . . .
H46A H 0.5757 0.9474 0.7092 0.121 Uiso 0.751(5) 1 calc R U P B 1
H46B H 0.6672 0.8642 0.7528 0.121 Uiso 0.751(5) 1 calc R U P B 1
H46C H 0.7112 0.8252 0.7101 0.121 Uiso 0.249(5) 1 calc R U P B 2
H46D H 0.6136 0.9140 0.7519 0.121 Uiso 0.249(5) 1 calc R U P B 2
C47 C 0.4413(4) 0.8451(2) 0.76809(15) 0.0671(9) Uani 1 1 d . . . . .
H47A H 0.4119 0.9213 0.7723 0.081 Uiso 1 1 calc R U . B .
H47B H 0.4820 0.8148 0.8062 0.081 Uiso 1 1 calc R U . . .
C48 C 0.3295(3) 0.8073(3) 0.75876(17) 0.0693(9) Uani 1 1 d . . . B .
H48A H 0.2629 0.8326 0.7924 0.083 Uiso 1 1 calc R U . . .
H48B H 0.2911 0.8364 0.7200 0.083 Uiso 1 1 calc R U . . .
O2A O 0.601(2) 0.838(2) 0.4742(10) 0.28(2) Uani 0.249(5) 1 d D U P B 2
O3A O 0.5534(7) 0.9142(5) 0.6063(3) 0.0365(19) Uani 0.249(5) 1 d D U P B 2
C43A C 0.625(2) 0.7860(16) 0.5301(9) 0.207(14) Uani 0.249(5) 1 d D U P B 2
H43C H 0.5465 0.7675 0.5456 0.249 Uiso 0.249(5) 1 calc R U P B 2
H43D H 0.6967 0.7212 0.5243 0.249 Uiso 0.249(5) 1 calc R U P B 2
C44A C 0.6562(12) 0.8469(10) 0.5722(6) 0.062(4) Uani 0.249(5) 1 d D U P B 2
H44C H 0.7064 0.8886 0.5503 0.074 Uiso 0.249(5) 1 calc R U P B 2
H44D H 0.7142 0.8008 0.6011 0.074 Uiso 0.249(5) 1 calc R U P B 2
C45A C 0.5968(8) 0.9405(6) 0.6619(3) 0.033(2) Uani 0.249(5) 1 d D U P B 2
H45C H 0.5320 1.0053 0.6762 0.040 Uiso 0.249(5) 1 calc R U P B 2
H45D H 0.6779 0.9583 0.6511 0.040 Uiso 0.249(5) 1 calc R U P B 2
P1 P 0.71048(5) 0.78110(4) 0.92473(3) 0.03110(16) Uani 1 1 d . . . . .
F1 F 0.74968(15) 0.76013(12) 0.85362(7) 0.0524(4) Uani 1 1 d . . . . .
F2 F 0.67040(16) 0.80197(11) 0.99534(7) 0.0483(4) Uani 1 1 d . . . . .
F3 F 0.84772(13) 0.79868(11) 0.93360(8) 0.0514(4) Uani 1 1 d . . . . .
F4 F 0.65010(13) 0.90207(10) 0.91065(7) 0.0460(4) Uani 1 1 d . . . . .
F5 F 0.57344(12) 0.76314(10) 0.91456(7) 0.0432(3) Uani 1 1 d . . . . .
F6 F 0.77016(12) 0.66010(10) 0.93822(7) 0.0403(3) Uani 1 1 d . . . . .
P2 P 1.15660(7) 0.15193(5) 0.75900(4) 0.0495(2) Uani 1 1 d . . . . .
F7 F 1.1274(2) 0.23123(14) 0.70275(10) 0.0791(6) Uani 1 1 d . . . . .
F8 F 1.18888(18) 0.07283(13) 0.81501(10) 0.0732(6) Uani 1 1 d . . . . .
F9 F 1.30490(16) 0.11577(12) 0.73624(8) 0.0582(4) Uani 1 1 d . . . . .
F10 F 1.1316(3) 0.06443(18) 0.72057(16) 0.1206(11) Uani 1 1 d . . . . .
F11 F 1.00862(19) 0.18840(19) 0.78370(17) 0.1186(11) Uani 1 1 d . . . . .
F12 F 1.18134(19) 0.23909(13) 0.79945(8) 0.0661(5) Uani 1 1 d . . . . .
N3 N 1.0947(2) -0.11784(17) 0.90030(12) 0.0513(6) Uani 1 1 d . . . . .
C49 C 1.0135(3) -0.07563(19) 0.87070(12) 0.0417(6) Uani 1 1 d . . . . .
C50 C 0.9075(3) -0.0216(2) 0.83292(16) 0.0590(8) Uani 1 1 d . . . . .
H50A H 0.9374 -0.0297 0.7897 0.089 Uiso 1 1 calc R U . . .
H50B H 0.8786 0.0521 0.8432 0.089 Uiso 1 1 calc R U . . .
H50C H 0.8352 -0.0509 0.8405 0.089 Uiso 1 1 calc R U . . .
N4 N 0.93723(19) 0.36075(16) 0.93572(9) 0.0394(5) Uani 1 1 d . . . . .
C51 C 0.9755(2) 0.27246(19) 0.93905(10) 0.0344(5) Uani 1 1 d . . . . .
C52 C 1.0238(3) 0.1610(2) 0.94388(14) 0.0534(7) Uani 1 1 d . . . . .
H52A H 0.9530 0.1310 0.9387 0.080 Uiso 1 1 calc R U . . .
H52B H 1.0585 0.1417 0.9842 0.080 Uiso 1 1 calc R U . . .
H52C H 1.0927 0.1346 0.9120 0.080 Uiso 1 1 calc R U . . .
N5 N 0.6973(2) 0.18925(19) 0.94779(12) 0.0530(6) Uani 1 1 d . . . . .
C53 C 0.6850(2) 0.13054(19) 0.98356(12) 0.0406(6) Uani 1 1 d . . . . .
C54 C 0.6691(2) 0.05457(19) 1.02978(13) 0.0448(6) Uani 1 1 d . . . . .
H54A H 0.6967 -0.0147 1.0118 0.067 Uiso 1 1 calc R U . . .
H54B H 0.5778 0.0715 1.0443 0.067 Uiso 1 1 calc R U . . .
H54C H 0.7221 0.0560 1.0642 0.067 Uiso 1 1 calc R U . . .
N6 N 0.6525(4) 0.1293(3) 0.7735(2) 0.1027(14) Uani 1 1 d . . . . .
C55 C 0.5709(5) 0.1247(3) 0.8119(3) 0.0853(14) Uani 1 1 d . . . . .
C56 C 0.4744(4) 0.1185(3) 0.8564(2) 0.0743(10) Uani 1 1 d . . . . .
H56A H 0.3978 0.1141 0.8363 0.111 Uiso 1 1 calc R U . . .
H56B H 0.4509 0.1804 0.8821 0.111 Uiso 1 1 calc R U . . .
H56C H 0.5071 0.0568 0.8819 0.111 Uiso 1 1 calc R U . . .
C15A C 0.7768(18) 0.5390(11) 0.6369(6) 0.025(3) Uani 0.177(6) 1 d . U P A 2
H15A H 0.7591 0.6024 0.6582 0.029 Uiso 0.177(6) 1 calc R U P A 2
C14A C 0.8090(17) 0.5357(10) 0.5754(6) 0.023(3) Uani 0.177(6) 1 d . U P A 2
H14A H 0.8130 0.5976 0.5551 0.028 Uiso 0.177(6) 1 calc R U P A 2
C18A C 0.7973(13) 0.3640(9) 0.5699(5) 0.028(3) Uani 0.177(6) 1 d . U P A 2
H18A H 0.7929 0.3071 0.5465 0.033 Uiso 0.177(6) 1 calc R U P A 2
C17A C 0.7641(13) 0.3664(9) 0.6328(5) 0.027(3) Uani 0.177(6) 1 d . U P A 2
H17A H 0.7376 0.3115 0.6517 0.032 Uiso 0.177(6) 1 calc R U P A 2

loop_
_atom_site_aniso_label
_atom_site_aniso_U_11
_atom_site_aniso_U_22
_atom_site_aniso_U_33
_atom_site_aniso_U_23
_atom_site_aniso_U_13
_atom_site_aniso_U_12
N1 0.0213(8) 0.0307(9) 0.0229(9) 0.0006(7) -0.0020(6) -0.0053(7)
N2 0.0227(8) 0.0366(10) 0.0215(9) -0.0010(7) -0.0016(6) -0.0078(7)
C1 0.0263(10) 0.0343(11) 0.0179(10) -0.0006(8) 0.0000(7) -0.0076(8)
C2 0.0275(10) 0.0303(11) 0.0268(11) 0.0027(8) -0.0031(8) -0.0093(8)
C3 0.0288(10) 0.0323(11) 0.0252(10) -0.0010(8) -0.0025(8) -0.0100(9)
C4 0.0202(9) 0.0331(11) 0.0238(10) 0.0014(8) -0.0018(7) -0.0044(8)
C5 0.0362(11) 0.0296(11) 0.0263(11) 0.0027(8) -0.0024(9) -0.0063(9)
C6 0.0355(11) 0.0280(11) 0.0265(11) -0.0017(8) -0.0025(9) -0.0067(9)
C7 0.0254(10) 0.0352(11) 0.0233(10) 0.0005(8) -0.0029(8) -0.0080(8)
C8 0.0399(12) 0.0340(11) 0.0252(11) 0.0024(9) -0.0032(9) -0.0155(9)
C9 0.0457(13) 0.0355(12) 0.0269(11) -0.0033(9) -0.0012(9) -0.0152(10)
C10 0.0277(10) 0.0382(12) 0.0241(11) -0.0005(9) -0.0023(8) -0.0107(9)
C11 0.0520(14) 0.0344(12) 0.0282(12) 0.0055(9) 0.0007(10) -0.0060(10)
C12 0.0534(14) 0.0341(12) 0.0261(12) -0.0001(9) 0.0021(10) -0.0048(10)
C13 0.0278(10) 0.0396(12) 0.0241(11) -0.0010(9) -0.0008(8) -0.0121(9)
C14 0.029(2) 0.0374(17) 0.0262(15) 0.0029(11) -0.0023(13) -0.0070(15)
C15 0.030(2) 0.0367(17) 0.0277(15) -0.0019(12) -0.0010(14) -0.0072(16)
C16 0.0272(10) 0.0341(11) 0.0248(11) -0.0001(9) 0.0004(8) -0.0103(9)
C17 0.0307(18) 0.0377(15) 0.0256(13) 0.0023(11) -0.0017(10) -0.0048(11)
C18 0.0320(19) 0.0400(16) 0.0255(14) -0.0019(11) 0.0015(11) -0.0051(12)
C19 0.0220(9) 0.0345(11) 0.0247(10) -0.0008(8) -0.0018(8) -0.0081(8)
C20 0.0341(11) 0.0346(11) 0.0263(11) 0.0001(9) 0.0005(8) -0.0125(9)
C21 0.0312(11) 0.0337(11) 0.0282(11) -0.0050(9) 0.0010(8) -0.0117(9)
C22 0.0285(10) 0.0324(11) 0.0248(11) 0.0007(8) -0.0006(8) -0.0040(9)
C23 0.0287(10) 0.0325(11) 0.0254(11) -0.0019(8) 0.0009(8) -0.0040(9)
C24 0.0276(10) 0.0419(12) 0.0192(10) -0.0013(8) -0.0016(8) -0.0085(9)
C25 0.0275(10) 0.0352(11) 0.0138(9) -0.0007(8) -0.0008(7) -0.0063(8)
C26 0.0310(11) 0.0328(11) 0.0193(10) -0.0015(8) 0.0000(8) -0.0130(9)
C27 0.0293(10) 0.0267(10) 0.0204(10) 0.0001(8) -0.0009(8) -0.0057(8)
C28 0.0268(10) 0.0308(10) 0.0147(9) -0.0009(7) 0.0001(7) -0.0067(8)
C29 0.0304(10) 0.0294(10) 0.0211(10) 0.0003(8) -0.0013(8) -0.0105(8)
C30 0.0283(10) 0.0287(10) 0.0218(10) 0.0000(8) -0.0016(8) -0.0034(8)
O1 0.0698(13) 0.0573(12) 0.0432(11) -0.0119(9) -0.0087(9) -0.0100(10)
O2 0.319(7) 0.0476(19) 0.041(2) 0.0019(15) -0.051(3) -0.061(3)
O3 0.143(5) 0.094(3) 0.070(3) -0.010(2) 0.005(3) -0.022(3)
O4 0.135(2) 0.0884(17) 0.0506(13) -0.0066(12) -0.0076(14) -0.0724(17)
O5 0.0558(11) 0.0556(11) 0.0472(11) -0.0139(9) -0.0025(8) -0.0154(9)
C31 0.0392(13) 0.0565(16) 0.0418(14) -0.0123(12) -0.0090(11) -0.0077(11)
C32 0.0504(15) 0.0514(15) 0.0482(16) 0.0021(12) -0.0136(12) -0.0126(12)
C33 0.0435(14) 0.0615(17) 0.0418(14) 0.0007(12) -0.0088(11) -0.0164(12)
C34 0.0261(11) 0.0622(16) 0.0360(13) -0.0075(11) -0.0023(9) -0.0118(11)
C35 0.0233(10) 0.0563(15) 0.0370(13) -0.0084(11) -0.0039(9) -0.0115(10)
C36 0.0377(13) 0.0596(16) 0.0398(14) -0.0074(12) -0.0060(10) -0.0148(12)
C37 0.0706(19) 0.0603(18) 0.0514(17) 0.0006(14) -0.0166(14) -0.0253(15)
C38 0.072(2) 0.085(2) 0.0378(15) 0.0076(14) -0.0137(13) -0.0372(17)
C39 0.0481(15) 0.0683(18) 0.0350(14) -0.0081(12) -0.0057(11) -0.0235(13)
C40 0.0262(11) 0.0585(15) 0.0361(13) -0.0046(11) -0.0052(9) -0.0117(10)
C41 0.138(4) 0.0498(19) 0.063(2) -0.0070(16) -0.001(2) -0.014(2)
C42 0.242(8) 0.071(3) 0.080(3) -0.019(2) 0.011(4) -0.037(4)
C43 0.218(8) 0.044(3) 0.053(3) 0.001(2) -0.021(4) -0.004(4)
C44 0.180(7) 0.055(3) 0.071(4) -0.011(3) 0.001(4) -0.021(4)
C45 0.122(5) 0.123(5) 0.075(4) 0.006(3) -0.014(3) -0.076(4)
C46 0.149(4) 0.102(3) 0.088(3) 0.026(3) -0.046(3) -0.090(3)
C47 0.108(3) 0.0398(15) 0.0547(18) -0.0017(13) -0.0258(18) -0.0188(16)
C48 0.071(2) 0.0549(18) 0.068(2) -0.0149(15) -0.0206(16) 0.0072(15)
O2A 0.51(5) 0.39(4) 0.106(11) 0.059(14) -0.053(16) -0.40(4)
O3A 0.035(4) 0.031(4) 0.039(4) -0.003(3) 0.002(3) -0.004(3)
C43A 0.27(4) 0.19(2) 0.154(17) -0.080(16) 0.066(18) -0.07(2)
C44A 0.055(7) 0.045(7) 0.059(7) -0.003(5) 0.042(6) 0.017(5)
C45A 0.033(5) 0.031(5) 0.037(5) 0.000(3) -0.006(3) -0.010(4)
P1 0.0268(3) 0.0272(3) 0.0396(3) 0.0016(2) -0.0016(2) -0.0087(2)
F1 0.0546(9) 0.0554(9) 0.0438(8) 0.0005(7) 0.0083(7) -0.0135(7)
F2 0.0653(10) 0.0421(8) 0.0389(8) -0.0058(6) 0.0006(7) -0.0182(7)
F3 0.0343(7) 0.0390(8) 0.0851(12) 0.0063(7) -0.0124(7) -0.0163(6)
F4 0.0396(7) 0.0309(7) 0.0655(10) 0.0087(6) -0.0044(6) -0.0078(6)
F5 0.0296(7) 0.0391(7) 0.0619(9) -0.0069(6) -0.0036(6) -0.0112(6)
F6 0.0353(7) 0.0284(7) 0.0563(9) 0.0026(6) -0.0010(6) -0.0085(5)
P2 0.0421(4) 0.0330(3) 0.0742(5) 0.0066(3) -0.0160(3) -0.0105(3)
F7 0.0961(15) 0.0553(10) 0.0795(13) 0.0143(9) -0.0446(11) -0.0060(10)
F8 0.0609(11) 0.0499(10) 0.0948(14) 0.0254(9) 0.0191(10) -0.0015(8)
F9 0.0551(9) 0.0514(9) 0.0610(10) 0.0103(8) 0.0036(8) -0.0069(7)
F10 0.136(2) 0.0661(14) 0.179(3) -0.0099(15) -0.081(2) -0.0435(14)
F11 0.0374(10) 0.0864(16) 0.222(3) 0.0392(18) -0.0115(14) -0.0048(10)
F12 0.0812(12) 0.0449(9) 0.0680(11) -0.0058(8) -0.0122(9) -0.0099(8)
N3 0.0490(13) 0.0371(11) 0.0707(16) 0.0103(11) -0.0119(12) -0.0165(10)
C49 0.0436(14) 0.0322(12) 0.0521(15) 0.0050(11) -0.0032(12) -0.0156(11)
C50 0.0552(17) 0.0536(17) 0.073(2) 0.0163(15) -0.0196(15) -0.0209(14)
N4 0.0397(11) 0.0400(12) 0.0380(11) -0.0015(9) 0.0060(8) -0.0124(9)
C51 0.0300(11) 0.0432(14) 0.0298(11) -0.0038(10) -0.0001(9) -0.0107(10)
C52 0.0523(16) 0.0410(14) 0.0598(17) -0.0026(12) -0.0055(13) -0.0024(12)
N5 0.0491(13) 0.0497(13) 0.0586(15) 0.0073(12) -0.0105(11) -0.0114(11)
C53 0.0313(12) 0.0356(13) 0.0519(15) -0.0058(12) -0.0086(10) -0.0034(10)
C54 0.0365(13) 0.0335(12) 0.0625(17) -0.0006(11) -0.0050(11) -0.0071(10)
N6 0.076(2) 0.061(2) 0.168(4) 0.027(2) -0.051(3) -0.0079(18)
C55 0.076(3) 0.0425(18) 0.138(4) 0.012(2) -0.065(3) -0.0082(18)
C56 0.065(2) 0.0512(18) 0.109(3) 0.0055(18) -0.044(2) -0.0145(16)
C15A 0.025(8) 0.027(7) 0.025(5) -0.002(4) -0.007(5) -0.012(6)
C14A 0.022(8) 0.025(6) 0.025(5) 0.006(4) -0.008(5) -0.011(6)
C18A 0.036(9) 0.023(6) 0.024(5) -0.003(4) -0.001(4) -0.010(5)
C17A 0.032(8) 0.025(6) 0.024(5) 0.004(4) 0.002(4) -0.010(5)

loop_
_atom_type_symbol
_atom_type_description
_atom_type_scat_dispersion_real
_atom_type_scat_dispersion_imag
_atom_type_scat_source
C C 0.0181 0.0091 'International Tables Vol C Tables 4.2.6.8 and 6.1.1.4'
H H 0.0000 0.0000 'International Tables Vol C Tables 4.2.6.8 and 6.1.1.4'
F F 0.0727 0.0534 'International Tables Vol C Tables 4.2.6.8 and 6.1.1.4'
N N 0.0311 0.0180 'International Tables Vol C Tables 4.2.6.8 and 6.1.1.4'
O O 0.0492 0.0322 'International Tables Vol C Tables 4.2.6.8 and 6.1.1.4'
P P 0.2955 0.4335 'International Tables Vol C Tables 4.2.6.8 and 6.1.1.4'

loop_
_geom_angle_atom_site_label_1
_geom_angle_atom_site_label_2
_geom_angle_atom_site_label_3
_geom_angle
_geom_angle_site_symmetry_1
_geom_angle_site_symmetry_3
C2 N1 C1 120.14(17) . .
C2 N1 C6 119.83(17) . .
C6 N1 C1 119.57(17) . .
C21 N2 C22 120.45(18) . .
C21 N2 C24 119.47(18) . .
C22 N2 C24 119.87(18) . .
N1 C1 H1A 110.1 . .
N1 C1 H1B 110.1 . .
N1 C1 C28 108.11(15) . 2_666
H1A C1 H1B 108.4 . .
C28 C1 H1A 110.1 2_666 .
C28 C1 H1B 110.1 2_666 .
N1 C2 H2 119.6 . .
N1 C2 C3 120.89(19) . .
C3 C2 H2 119.6 . .
C2 C3 H3 119.5 . .
C2 C3 C4 120.9(2) . .
C4 C3 H3 119.5 . .
C3 C4 C5 116.27(19) . .
C3 C4 C7 122.01(19) . .
C5 C4 C7 121.64(19) . .
C4 C5 H5 119.7 . .
C6 C5 C4 120.59(19) . .
C6 C5 H5 119.7 . .
N1 C6 C5 121.36(19) . .
N1 C6 H6 119.3 . .
C5 C6 H6 119.3 . .
C8 C7 C4 121.24(19) . .
C8 C7 C12 117.7(2) . .
C12 C7 C4 120.9(2) . .
C7 C8 H8 119.5 . .
C9 C8 C7 121.0(2) . .
C9 C8 H8 119.5 . .
C8 C9 H9 119.2 . .
C8 C9 C10 121.5(2) . .
C10 C9 H9 119.2 . .
C9 C10 C13 121.4(2) . .
C11 C10 C9 117.3(2) . .
C11 C10 C13 121.2(2) . .
C10 C11 H11 119.3 . .
C12 C11 C10 121.4(2) . .
C12 C11 H11 119.3 . .
C7 C12 H12 119.5 . .
C11 C12 C7 120.9(2) . .
C11 C12 H12 119.5 . .
C14 C13 C10 121.2(2) . .
C14 C13 C18 117.9(2) . .
C18 C13 C10 120.8(2) . .
C14A C13 C10 122.5(6) . .
C18A C13 C10 120.9(5) . .
C18A C13 C14A 114.8(8) . .
C13 C14 H14 119.3 . .
C13 C14 C15 121.5(3) . .
C15 C14 H14 119.3 . .
C14 C15 H15 119.3 . .
C16 C15 C14 121.4(3) . .
C16 C15 H15 119.3 . .
C15 C16 C17 117.8(2) . .
C15 C16 C19 121.5(2) . .
C17 C16 C19 120.7(2) . .
C15A C16 C19 120.3(6) . .
C15A C16 C17A 117.5(8) . .
C17A C16 C19 120.1(5) . .
C16 C17 H17 119.6 . .
C18 C17 C16 120.9(2) . .
C18 C17 H17 119.6 . .
C13 C18 H18 119.8 . .
C17 C18 C13 120.4(2) . .
C17 C18 H18 119.8 . .
C20 C19 C16 121.61(19) . .
C20 C19 C23 116.77(19) . .
C23 C19 C16 121.62(19) . .
C19 C20 H20 119.7 . .
C21 C20 C19 120.6(2) . .
C21 C20 H20 119.7 . .
N2 C21 C20 120.8(2) . .
N2 C21 H21 119.6 . .
C20 C21 H21 119.6 . .
N2 C22 H22 119.7 . .
N2 C22 C23 120.7(2) . .
C23 C22 H22 119.7 . .
C19 C23 H23 119.7 . .
C22 C23 C19 120.7(2) . .
C22 C23 H23 119.7 . .
N2 C24 H24A 109.9 . .
N2 C24 H24B 109.9 . .
N2 C24 C25 108.88(16) . .
H24A C24 H24B 108.3 . .
C25 C24 H24A 109.9 . .
C25 C24 H24B 109.9 . .
C26 C25 C24 120.29(19) . .
C30 C25 C24 120.14(19) . .
C30 C25 C26 119.50(19) . .
C25 C26 H26 119.9 . .
C27 C26 C25 120.21(19) . .
C27 C26 H26 119.9 . .
C26 C27 H27 119.9 . .
C26 C27 C28 120.20(19) . .
C28 C27 H27 119.9 . .
C27 C28 C1 119.80(18) . 2_666
C29 C28 C1 120.45(18) . 2_666
C29 C28 C27 119.63(19) . .
C28 C29 H29 120.0 . .
C28 C29 C30 119.98(19) . .
C30 C29 H29 120.0 . .
C25 C30 C29 120.33(19) . .
C25 C30 H30 119.8 . .
C29 C30 H30 119.8 . .
C31 O1 C41 116.2(2) . .
C43 O2 C42 115.6(4) . .
C44 O3 C45 111.0(6) . .
C46 O4 C47 113.2(3) . .
C36 O5 C48 119.7(2) . .
O1 C31 C40 114.0(2) . .
C32 C31 O1 124.3(3) . .
C32 C31 C40 121.8(2) . .
C31 C32 H32 120.3 . .
C31 C32 C33 119.5(3) . .
C33 C32 H32 120.3 . .
C32 C33 H33 119.2 . .
C34 C33 C32 121.6(3) . .
C34 C33 H33 119.2 . .
C33 C34 H34 119.9 . .
C33 C34 C35 120.2(2) . .
C35 C34 H34 119.9 . .
C34 C35 C40 119.5(2) . .
C36 C35 C34 121.8(2) . .
C36 C35 C40 118.7(2) . .
O5 C36 C35 113.7(2) . .
C37 C36 O5 125.7(3) . .
C37 C36 C35 120.6(3) . .
C36 C37 H37 120.3 . .
C36 C37 C38 119.4(3) . .
C38 C37 H37 120.3 . .
C37 C38 H38 119.0 . .
C39 C38 C37 122.1(3) . .
C39 C38 H38 119.0 . .
C38 C39 H39 120.3 . .
C38 C39 C40 119.4(3) . .
C40 C39 H39 120.3 . .
C35 C40 C31 117.3(2) . .
C39 C40 C31 122.8(2) . .
C39 C40 C35 119.8(3) . .
O1 C41 H41A 110.4 . .
O1 C41 H41B 110.4 . .
O1 C41 C42 106.7(3) . 2_666
H41A C41 H41B 108.6 . .
C42 C41 H41A 110.4 2_666 .
C42 C41 H41B 110.4 2_666 .
O2 C42 C41 114.8(5) . 2_666
O2 C42 H42A 108.6 . .
O2 C42 H42B 108.6 . .
C41 C42 H42A 108.6 2_666 .
C41 C42 H42B 108.6 2_666 .
C41 C42 H42C 112.4 2_666 .
C41 C42 H42D 112.4 2_666 .
H42A C42 H42B 107.5 . .
H42C C42 H42D 110.0 . .
O2A C42 C41 96.5(12) . 2_666
O2A C42 H42C 112.4 . .
O2A C42 H42D 112.4 . .
O2 C43 H43A 108.4 . .
O2 C43 H43B 108.4 . .
O2 C43 C44 115.5(5) . .
H43A C43 H43B 107.5 . .
C44 C43 H43A 108.4 . .
C44 C43 H43B 108.4 . .
O3 C44 C43 109.6(6) . .
O3 C44 H44A 109.8 . .
O3 C44 H44B 109.8 . .
C43 C44 H44A 109.8 . .
C43 C44 H44B 109.8 . .
H44A C44 H44B 108.2 . .
O3 C45 H45A 109.7 . .
O3 C45 H45B 109.7 . .
H45A C45 H45B 108.2 . .
C46 C45 O3 110.0(6) . .
C46 C45 H45A 109.7 . .
C46 C45 H45B 109.7 . .
O4 C46 H46A 109.4 . .
O4 C46 H46B 109.4 . .
O4 C46 H46C 110.0 . .
O4 C46 H46D 110.0 . .
O4 C46 C45A 108.4(4) . .
C45 C46 O4 111.3(4) . .
C45 C46 H46A 109.4 . .
C45 C46 H46B 109.4 . .
H46A C46 H46B 108.0 . .
H46C C46 H46D 108.4 . .
C45A C46 H46C 110.0 . .
C45A C46 H46D 110.0 . .
O4 C47 H47A 109.7 . .
O4 C47 H47B 109.7 . .
O4 C47 C48 109.8(3) . .
H47A C47 H47B 108.2 . .
C48 C47 H47A 109.7 . .
C48 C47 H47B 109.7 . .
O5 C48 C47 112.7(3) . .
O5 C48 H48A 109.1 . .
O5 C48 H48B 109.1 . .
C47 C48 H48A 109.1 . .
C47 C48 H48B 109.1 . .
H48A C48 H48B 107.8 . .
C43A O2A C42 107.8(13) . .
C44A O3A C45A 110.4(8) . .
O2A C43A H43C 109.5 . .
O2A C43A H43D 109.5 . .
H43C C43A H43D 108.1 . .
C44A C43A O2A 111(2) . .
C44A C43A H43C 109.5 . .
C44A C43A H43D 109.5 . .
O3A C44A H44C 108.1 . .
O3A C44A H44D 108.1 . .
C43A C44A O3A 116.9(14) . .
C43A C44A H44C 108.1 . .
C43A C44A H44D 108.1 . .
H44C C44A H44D 107.3 . .
C46 C45A H45C 106.4 . .
C46 C45A H45D 106.4 . .
O3A C45A C46 123.8(6) . .
O3A C45A H45C 106.4 . .
O3A C45A H45D 106.4 . .
H45C C45A H45D 106.5 . .
F1 P1 F4 90.14(8) . .
F1 P1 F5 89.33(8) . .
F1 P1 F6 89.44(8) . .
F2 P1 F1 179.56(9) . .
F2 P1 F3 90.78(9) . .
F2 P1 F4 89.79(8) . .
F2 P1 F5 90.24(8) . .
F2 P1 F6 90.63(8) . .
F3 P1 F1 89.65(9) . .
F3 P1 F4 89.94(8) . .
F3 P1 F5 178.98(9) . .
F3 P1 F6 90.42(7) . .
F5 P1 F4 90.04(8) . .
F6 P1 F4 179.45(9) . .
F6 P1 F5 89.59(7) . .
F8 P2 F7 178.76(12) . .
F9 P2 F7 89.39(11) . .
F9 P2 F8 89.48(9) . .
F9 P2 F11 178.46(15) . .
F9 P2 F12 90.27(10) . .
F10 P2 F7 91.64(14) . .
F10 P2 F8 88.85(14) . .
F10 P2 F9 90.23(15) . .
F10 P2 F11 90.82(18) . .
F10 P2 F12 178.57(15) . .
F11 P2 F7 91.71(13) . .
F11 P2 F8 89.42(13) . .
F12 P2 F7 89.71(10) . .
F12 P2 F8 89.81(11) . .
F12 P2 F11 88.65(15) . .
N3 C49 C50 179.3(3) . .
C49 C50 H50A 109.5 . .
C49 C50 H50B 109.5 . .
C49 C50 H50C 109.5 . .
H50A C50 H50B 109.5 . .
H50A C50 H50C 109.5 . .
H50B C50 H50C 109.5 . .
N4 C51 C52 179.5(3) . .
C51 C52 H52A 109.5 . .
C51 C52 H52B 109.5 . .
C51 C52 H52C 109.5 . .
H52A C52 H52B 109.5 . .
H52A C52 H52C 109.5 . .
H52B C52 H52C 109.5 . .
N5 C53 C54 180.0(4) . .
C53 C54 H54A 109.5 . .
C53 C54 H54B 109.5 . .
C53 C54 H54C 109.5 . .
H54A C54 H54B 109.5 . .
H54A C54 H54C 109.5 . .
H54B C54 H54C 109.5 . .
N6 C55 C56 179.2(5) . .
C55 C56 H56A 109.5 . .
C55 C56 H56B 109.5 . .
C55 C56 H56C 109.5 . .
H56A C56 H56B 109.5 . .
H56A C56 H56C 109.5 . .
H56B C56 H56C 109.5 . .
C16 C15A H15A 119.9 . .
C14A C15A C16 120.2(12) . .
C14A C15A H15A 119.9 . .
C13 C14A H14A 118.7 . .
C15A C14A C13 122.7(11) . .
C15A C14A H14A 118.7 . .
C13 C18A H18A 119.4 . .
C13 C18A C17A 121.3(9) . .
C17A C18A H18A 119.4 . .
C16 C17A H17A 120.1 . .
C18A C17A C16 119.7(9) . .
C18A C17A H17A 120.1 . .

loop_
_geom_bond_atom_site_label_1
_geom_bond_atom_site_label_2
_geom_bond_distance
_geom_bond_site_symmetry_2
N1 C1 1.495(2) .
N1 C2 1.344(3) .
N1 C6 1.348(3) .
N2 C21 1.348(3) .
N2 C22 1.348(3) .
N2 C24 1.492(3) .
C1 H1A 0.9900 .
C1 H1B 0.9900 .
C1 C28 1.515(3) 2_666
C2 H2 0.9500 .
C2 C3 1.372(3) .
C3 H3 0.9500 .
C3 C4 1.399(3) .
C4 C5 1.404(3) .
C4 C7 1.477(3) .
C5 H5 0.9500 .
C5 C6 1.364(3) .
C6 H6 0.9500 .
C7 C8 1.390(3) .
C7 C12 1.397(3) .
C8 H8 0.9500 .
C8 C9 1.378(3) .
C9 H9 0.9500 .
C9 C10 1.395(3) .
C10 C11 1.389(3) .
C10 C13 1.476(3) .
C11 H11 0.9500 .
C11 C12 1.382(3) .
C12 H12 0.9500 .
C13 C14 1.376(4) .
C13 C18 1.422(4) .
C13 C14A 1.415(14) .
C13 C18A 1.398(12) .
C14 H14 0.9500 .
C14 C15 1.384(4) .
C15 H15 0.9500 .
C15 C16 1.383(4) .
C16 C17 1.412(4) .
C16 C19 1.469(3) .
C16 C15A 1.378(15) .
C16 C17A 1.410(12) .
C17 H17 0.9500 .
C17 C18 1.380(4) .
C18 H18 0.9500 .
C19 C20 1.401(3) .
C19 C23 1.401(3) .
C20 H20 0.9500 .
C20 C21 1.369(3) .
C21 H21 0.9500 .
C22 H22 0.9500 .
C22 C23 1.371(3) .
C23 H23 0.9500 .
C24 H24A 0.9900 .
C24 H24B 0.9900 .
C24 C25 1.510(3) .
C25 C26 1.389(3) .
C25 C30 1.388(3) .
C26 H26 0.9500 .
C26 C27 1.388(3) .
C27 H27 0.9500 .
C27 C28 1.392(3) .
C28 C1 1.515(3) 2_666
C28 C29 1.386(3) .
C29 H29 0.9500 .
C29 C30 1.393(3) .
C30 H30 0.9500 .
O1 C31 1.373(3) .
O1 C41 1.431(4) .
O2 C42 1.424(7) .
O2 C43 1.385(9) .
O3 C44 1.387(7) .
O3 C45 1.432(7) .
O4 C46 1.393(4) .
O4 C47 1.413(5) .
O5 C36 1.378(3) .
O5 C48 1.436(4) .
C31 C32 1.361(4) .
C31 C40 1.427(4) .
C32 H32 0.9500 .
C32 C33 1.404(4) .
C33 H33 0.9500 .
C33 C34 1.350(4) .
C34 H34 0.9500 .
C34 C35 1.420(4) .
C35 C36 1.413(4) .
C35 C40 1.426(3) .
C36 C37 1.367(4) .
C37 H37 0.9500 .
C37 C38 1.410(4) .
C38 H38 0.9500 .
C38 C39 1.356(4) .
C39 H39 0.9500 .
C39 C40 1.404(4) .
C41 H41A 0.9900 .
C41 H41B 0.9900 .
C41 C42 1.453(6) 2_666
C42 C41 1.453(6) 2_666
C42 H42A 0.9900 .
C42 H42B 0.9900 .
C42 H42C 0.9900 .
C42 H42D 0.9900 .
C42 O2A 1.453(14) .
C43 H43A 0.9900 .
C43 H43B 0.9900 .
C43 C44 1.479(8) .
C44 H44A 0.9900 .
C44 H44B 0.9900 .
C45 H45A 0.9900 .
C45 H45B 0.9900 .
C45 C46 1.359(7) .
C46 H46A 0.9900 .
C46 H46B 0.9900 .
C46 H46C 0.9900 .
C46 H46D 0.9900 .
C46 C45A 1.436(8) .
C47 H47A 0.9900 .
C47 H47B 0.9900 .
C47 C48 1.472(5) .
C48 H48A 0.9900 .
C48 H48B 0.9900 .
O2A C43A 1.396(14) .
O3A C44A 1.398(10) .
O3A C45A 1.422(9) .
C43A H43C 0.9900 .
C43A H43D 0.9900 .
C43A C44A 1.373(15) .
C44A H44C 0.9900 .
C44A H44D 0.9900 .
C45A H45C 0.9900 .
C45A H45D 0.9900 .
P1 F1 1.5985(16) .
P1 F2 1.5890(15) .
P1 F3 1.5962(14) .
P1 F4 1.6019(14) .
P1 F5 1.6017(13) .
P1 F6 1.5991(13) .
P2 F7 1.597(2) .
P2 F8 1.5933(19) .
P2 F9 1.5844(18) .
P2 F10 1.565(2) .
P2 F11 1.593(2) .
P2 F12 1.5860(19) .
N3 C49 1.128(3) .
C49 C50 1.458(4) .
C50 H50A 0.9800 .
C50 H50B 0.9800 .
C50 H50C 0.9800 .
N4 C51 1.144(3) .
C51 C52 1.446(4) .
C52 H52A 0.9800 .
C52 H52B 0.9800 .
C52 H52C 0.9800 .
N5 C53 1.132(3) .
C53 C54 1.463(4) .
C54 H54A 0.9800 .
C54 H54B 0.9800 .
C54 H54C 0.9800 .
N6 C55 1.194(7) .
C55 C56 1.403(7) .
C56 H56A 0.9800 .
C56 H56B 0.9800 .
C56 H56C 0.9800 .
C15A H15A 0.9500 .
C15A C14A 1.367(18) .
C14A H14A 0.9500 .
C18A H18A 0.9500 .
C18A C17A 1.400(16) .
C17A H17A 0.9500 .

loop_
_geom_torsion_atom_site_label_1
_geom_torsion_atom_site_label_2
_geom_torsion_atom_site_label_3
_geom_torsion_atom_site_label_4
_geom_torsion
_geom_torsion_site_symmetry_1
_geom_torsion_site_symmetry_4
N1 C2 C3 C4 -1.4(3) . .
N2 C22 C23 C19 -0.3(3) . .
N2 C24 C25 C26 -86.1(2) . .
N2 C24 C25 C30 90.9(2) . .
C1 N1 C2 C3 170.41(18) . .
C1 N1 C6 C5 -169.79(19) . .
C1 C28 C29 C30 173.16(17) 2_666 .
C2 N1 C1 C28 -90.4(2) . 2_666
C2 N1 C6 C5 2.4(3) . .
C2 C3 C4 C5 3.8(3) . .
C2 C3 C4 C7 -173.05(19) . .
C3 C4 C5 C6 -3.1(3) . .
C3 C4 C7 C8 16.0(3) . .
C3 C4 C7 C12 -167.7(2) . .
C4 C5 C6 N1 0.1(3) . .
C4 C7 C8 C9 174.7(2) . .
C4 C7 C12 C11 -174.8(2) . .
C5 C4 C7 C8 -160.6(2) . .
C5 C4 C7 C12 15.6(3) . .
C6 N1 C1 C28 81.8(2) . 2_666
C6 N1 C2 C3 -1.8(3) . .
C7 C4 C5 C6 173.72(19) . .
C7 C8 C9 C10 -0.2(3) . .
C8 C7 C12 C11 1.6(3) . .
C8 C9 C10 C11 2.2(3) . .
C8 C9 C10 C13 -176.8(2) . .
C9 C10 C11 C12 -2.3(4) . .
C9 C10 C13 C14 21.7(4) . .
C9 C10 C13 C18 -156.4(2) . .
C9 C10 C13 C14A -11.5(9) . .
C9 C10 C13 C18A 152.1(7) . .
C10 C11 C12 C7 0.4(4) . .
C10 C13 C14 C15 -178.9(3) . .
C10 C13 C18 C17 180.0(2) . .
C10 C13 C14A C15A -179.8(11) . .
C10 C13 C18A C17A 179.9(9) . .
C11 C10 C13 C14 -157.2(3) . .
C11 C10 C13 C18 24.7(3) . .
C11 C10 C13 C14A 169.6(9) . .
C11 C10 C13 C18A -26.8(7) . .
C12 C7 C8 C9 -1.7(3) . .
C13 C10 C11 C12 176.7(2) . .
C13 C14 C15 C16 -1.8(5) . .
C13 C18A C17A C16 0.1(17) . .
C14 C13 C18 C17 1.9(4) . .
C14 C13 C14A C15A 83.7(17) . .
C14 C13 C18A C17A -41.8(12) . .
C14 C15 C16 C17 3.2(5) . .
C14 C15 C16 C19 -178.8(3) . .
C14 C15 C16 C15A 85.2(14) . .
C14 C15 C16 C17A -40.8(6) . .
C15 C16 C17 C18 -2.1(4) . .
C15 C16 C19 C20 -24.9(4) . .
C15 C16 C19 C23 155.5(3) . .
C15 C16 C15A C14A -78.7(16) . .
C15 C16 C17A C18A 41.0(12) . .
C16 C17 C18 C13 -0.4(4) . .
C16 C19 C20 C21 179.96(19) . .
C16 C19 C23 C22 -179.97(19) . .
C16 C15A C14A C13 0(2) . .
C17 C16 C19 C20 153.0(2) . .
C17 C16 C19 C23 -26.6(3) . .
C17 C16 C15A C14A 31.7(15) . .
C17 C16 C17A C18A -76.1(11) . .
C18 C13 C14 C15 -0.8(5) . .
C18 C13 C14A C15A -31.3(15) . .
C18 C13 C18A C17A 76.1(11) . .
C19 C16 C17 C18 179.9(2) . .
C19 C16 C15A C14A -179.6(10) . .
C19 C16 C17A C18A 179.7(8) . .
C19 C20 C21 N2 0.3(3) . .
C20 C19 C23 C22 0.4(3) . .
C21 N2 C22 C23 0.2(3) . .
C21 N2 C24 C25 79.1(2) . .
C22 N2 C21 C20 -0.2(3) . .
C22 N2 C24 C25 -95.8(2) . .
C23 C19 C20 C21 -0.4(3) . .
C24 N2 C21 C20 -175.05(18) . .
C24 N2 C22 C23 175.01(18) . .
C24 C25 C26 C27 174.12(17) . .
C24 C25 C30 C29 -173.99(18) . .
C25 C26 C27 C28 -0.1(3) . .
C26 C25 C30 C29 3.0(3) . .
C26 C27 C28 C1 -173.05(17) . 2_666
C26 C27 C28 C29 3.1(3) . .
C27 C28 C29 C30 -3.0(3) . .
C28 C29 C30 C25 -0.1(3) . .
C30 C25 C26 C27 -2.9(3) . .
O1 C31 C32 C33 178.6(2) . .
O1 C31 C40 C35 -178.9(2) . .
O1 C31 C40 C39 3.6(3) . .
O2 C42 O2A C43A -4.1(9) . .
O2 C43 C44 O3 -66.5(7) . .
O3 C45 C46 O4 69.9(6) . .
O3 C45 C46 C45A -31.6(5) . .
O4 C46 C45A O3A -35.2(10) . .
O4 C47 C48 O5 63.5(4) . .
O5 C36 C37 C38 -179.3(3) . .
C31 O1 C41 C42 -169.4(4) . 2_666
C31 C32 C33 C34 0.9(4) . .
C32 C31 C40 C35 2.0(4) . .
C32 C31 C40 C39 -175.4(2) . .
C32 C33 C34 C35 1.0(4) . .
C33 C34 C35 C36 178.2(2) . .
C33 C34 C35 C40 -1.4(3) . .
C34 C35 C36 O5 1.7(3) . .
C34 C35 C36 C37 -178.6(2) . .
C34 C35 C40 C31 -0.1(3) . .
C34 C35 C40 C39 177.4(2) . .
C35 C36 C37 C38 0.9(4) . .
C36 O5 C48 C47 -98.6(3) . .
C36 C35 C40 C31 -179.7(2) . .
C36 C35 C40 C39 -2.2(3) . .
C36 C37 C38 C39 -1.8(5) . .
C37 C38 C39 C40 0.6(5) . .
C38 C39 C40 C31 178.8(3) . .
C38 C39 C40 C35 1.4(4) . .
C40 C31 C32 C33 -2.5(4) . .
C40 C35 C36 O5 -178.7(2) . .
C40 C35 C36 C37 1.0(4) . .
C41 O1 C31 C32 -3.7(4) . .
C41 O1 C31 C40 177.3(3) . .
C41 C42 O2A C43A -126.2(19) 2_666 .
C42 O2 C43 C44 166.8(5) . .
C42 O2A C43A C44A -131(2) . .
C43 O2 C42 C41 79.8(6) . 2_666
C43 O2 C42 O2A 12(2) . .
C44 O3 C45 C46 -171.4(5) . .
C45 O3 C44 C43 170.5(5) . .
C45 C46 C45A O3A 70.7(8) . .
C46 O4 C47 C48 162.9(3) . .
C47 O4 C46 C45 178.0(4) . .
C47 O4 C46 C45A -110.6(5) . .
C48 O5 C36 C35 -169.6(2) . .
C48 O5 C36 C37 10.7(4) . .
O2A C43A C44A O3A 87(2) . .
C44A O3A C45A C46 -77.0(11) . .
C45A O3A C44A C43A 157.1(15) . .
C15A C16 C17 C18 -31.6(8) . .
C15A C16 C19 C20 7.5(9) . .
C15A C16 C19 C23 -172.1(9) . .
C15A C16 C17A C18A 15.9(15) . .
C14A C13 C14 C15 -77.5(13) . .
C14A C13 C18 C17 30.8(8) . .
C14A C13 C18A C17A -15.3(15) . .
C18A C13 C14 C15 43.0(6) . .
C18A C13 C18 C17 -76.0(7) . .
C18A C13 C14A C15A 15.6(17) . .
C17A C16 C17 C18 76.9(7) . .
C17A C16 C19 C20 -155.9(6) . .
C17A C16 C19 C23 24.6(7) . .
C17A C16 C15A C14A -15.9(17) . .

loop_
_smtbx_masks_void_nr
_smtbx_masks_void_average_x
_smtbx_masks_void_average_y
_smtbx_masks_void_average_z
_smtbx_masks_void_volume
_smtbx_masks_void_count_electrons
1 0.000 0.000 0.500 312.6 39.1
